data_7034827
loop_
_publ_author_name
'Wen, He-Rui'
'Bao, Jun'
'Liu, Sui-Jun'
'Liu, Cai-Ming'
'Zhang, Cai-Wei'
'Tang, Yun-Zhi'

_publ_section_title
;
 Temperature-controlled polymorphism of chiral Cu(II)-Ln(III) dinuclear
 complexes exhibiting slow magnetic relaxation.
;
_journal_issue 24
_journal_name_full 'Dalton transactions (Cambridge, England : 2003)'
_journal_page_first 11191
_journal_page_last 11201
_journal_paper_doi 10.1039/c5dt00789e
_journal_volume 44
_journal_year 2015
_chemical_absolute_configuration ad
_chemical_formula_moiety 'C22 H24 Cu Eu N5 O13'
_chemical_formula_sum 'C22 H24 Cu Eu N5 O13'
_chemical_formula_weight 781.96
_chemical_name_systematic
;
 ?
;
_space_group_crystal_system triclinic
_space_group_IT_number 1
_space_group_name_Hall 'P 1'
_space_group_name_H-M_alt 'P 1'
_symmetry_space_group_name_Hall 'P 1'
_symmetry_space_group_name_H-M 'P 1'
_atom_sites_solution_hydrogens geom
_audit_creation_date 2015-04-12
_audit_creation_method
;
Olex2 1.2
(compiled 2014.12.26 svn.r3119 for OlexSys, GUI svn.r4998)
;
_audit_update_record
;
2015-04-21 deposited with the CCDC.
2015-05-06 downloaded from the CCDC.
;
_cell_angle_alpha 101.5260(10)
_cell_angle_beta 95.2070(10)
_cell_angle_gamma 90.3530(10)
_cell_formula_units_Z 2
_cell_length_a 9.2709(5)
_cell_length_b 12.0444(7)
_cell_length_c 12.2012(7)
_cell_measurement_reflns_used 9837
_cell_measurement_temperature 100(2)
_cell_measurement_theta_max 28.30
_cell_measurement_theta_min 2.92
_cell_volume 1329.02(13)
_computing_cell_refinement 'SAINT v8.34A (Bruker, 2013)'
_computing_data_reduction 'SAINT v8.34A (Bruker, 2013)'
_computing_molecular_graphics 'Olex2 (Dolomanov et al., 2009)'
_computing_publication_material 'Olex2 (Dolomanov et al., 2009)'
_computing_structure_refinement 'ShelXL (Sheldrick, 2008)'
_diffrn_ambient_temperature 100.0
_diffrn_measured_fraction_theta_full 0.998
_diffrn_measured_fraction_theta_max 0.995
_diffrn_measurement_device_type 'CCD area detector'
_diffrn_measurement_method 'phi and omega scans'
_diffrn_radiation_monochromator graphite
_diffrn_radiation_type MoK\a
_diffrn_radiation_wavelength 0.71073
_diffrn_reflns_av_R_equivalents 0.0267
_diffrn_reflns_av_unetI/netI 0.0356
_diffrn_reflns_laue_measured_fraction_full 0.998
_diffrn_reflns_laue_measured_fraction_max 0.995
_diffrn_reflns_limit_h_max 12
_diffrn_reflns_limit_h_min -12
_diffrn_reflns_limit_k_max 16
_diffrn_reflns_limit_k_min -16
_diffrn_reflns_limit_l_max 16
_diffrn_reflns_limit_l_min -16
_diffrn_reflns_number 36979
_diffrn_reflns_point_group_measured_fraction_full 0.995
_diffrn_reflns_point_group_measured_fraction_max 0.990
_diffrn_reflns_theta_full 25.242
_diffrn_reflns_theta_max 28.338
_diffrn_reflns_theta_min 3.180
_exptl_absorpt_coefficient_mu 3.216
_exptl_absorpt_correction_type none
_exptl_crystal_colour reddish-brown
_exptl_crystal_colour_primary reddish-brown
_exptl_crystal_density_diffrn 1.954
_exptl_crystal_description needle
_exptl_crystal_F_000 774
_exptl_crystal_size_max 0.02
_exptl_crystal_size_mid 0.015
_exptl_crystal_size_min 0.01
_refine_diff_density_max 1.159
_refine_diff_density_min -0.473
_refine_diff_density_rms 0.092
_refine_ls_abs_structure_details
;
 Flack x determined using 5489 quotients [(I+)-(I-)]/[(I+)+(I-)]
 (Parsons and Flack (2004), Acta Cryst. A60, s61).
;
_refine_ls_abs_structure_Flack 0.014(8)
_refine_ls_extinction_method none
_refine_ls_goodness_of_fit_ref 1.038
_refine_ls_hydrogen_treatment constr
_refine_ls_matrix_type full
_refine_ls_number_parameters 761
_refine_ls_number_reflns 13151
_refine_ls_number_restraints 411
_refine_ls_restrained_S_all 1.051
_refine_ls_R_factor_all 0.0314
_refine_ls_R_factor_gt 0.0239
_refine_ls_shift/su_max 0.001
_refine_ls_shift/su_mean 0.000
_refine_ls_structure_factor_coef Fsqd
_refine_ls_weighting_details
;
 w=1/[\s^2^(Fo^2^)+(0.0161P)^2^+1.1649P]
 where P=(Fo^2^+2Fc^2^)/3
;
_refine_ls_weighting_scheme calc
_refine_ls_wR_factor_gt 0.0461
_refine_ls_wR_factor_ref 0.0479
_reflns_Friedel_coverage 0.990
_reflns_friedel_fraction_full 0.992
_reflns_friedel_fraction_max 0.985
_reflns_number_gt 11772
_reflns_number_total 13151
_reflns_threshold_expression 'I > 2\s(I)'
_cod_data_source_file c5dt00789e2.cif
_cod_data_source_block 4
_cod_depositor_comments 'Adding full bibliography for 7034824--7034836.cif.'
_cod_database_code 7034827
_shelxl_version_number 2013-2
_shelx_space_group_comment
;
The symmetry employed for this shelxl refinement is uniquely defined
by the following loop, which should always be used as a source of
symmetry information in preference to the above space-group names.
They are only intended as comments.
;
_shelx_estimated_absorpt_t_max 0.969
_shelx_estimated_absorpt_t_min 0.938
_olex2_refinement_description
;
1. Fixed Uiso
 At 1.2 times of:
  All C(H) groups, All C(H,H) groups
 At 1.5 times of:
  All C(H,H,H) groups
2. Rigid bond restraints
 All non-hydrogen atoms
 with sigma for 1-2 distances of 0.001 and sigma for 1-3 distances of 0.001
3.a Ternary CH refined with riding coordinates:
 C1(H1), C2(H2), C3(H3), C7(H7)
3.b Secondary CH2 refined with riding coordinates:
 C45(H45A,H45B), C53(H53A,H53B), C52(H52A,H52B), C49(H49A,H49B), C48(H48A,
 H48B), C54(H54A,H54B), C56(H56A,H56B), C57(H57A,H57B)
3.c Aromatic/amide H refined with riding coordinates:
 C0AA(H0AA), C1AA(H1AA), C4(H4), C14(H14), C15(H15), C16(H16), C20(H20),
 C22(H22), C23(H23), C25(H25), C27(H27), C29(H29), C30(H30), C32(H32), C28(H28),
  C31(H31)
3.d Idealised Me refined as rotating group:
 C3AA(H3AA,H3AB,H3AC), C9(H9A,H9B,H9C), C18(H18A,H18B,H18C), C24(H24A,H24B,H24C)
;
_olex2_submission_special_instructions 'No special instructions were received'

loop_
_space_group_symop_operation_xyz
'x, y, z'

loop_
_atom_site_label
_atom_site_type_symbol
_atom_site_fract_x
_atom_site_fract_y
_atom_site_fract_z
_atom_site_U_iso_or_equiv
_atom_site_adp_type
_atom_site_occupancy
_atom_site_site_symmetry_order
_atom_site_calc_flag
_atom_site_refinement_flags_posn
_atom_site_refinement_flags_adp
Eu1 Eu 0.62448(3) -0.00569(2) 0.26744(2) 0.01146(13) Uani 1 1 d . U
Eu2 Eu 0.96434(3) 0.52661(2) 0.97990(2) 0.01014(12) Uani 1 1 d . U
Cu1 Cu 0.60390(16) 0.27438(13) 0.39055(12) 0.0130(3) Uani 1 1 d . U
Cu2 Cu 0.98871(15) 0.24734(12) 0.85983(12) 0.0110(3) Uani 1 1 d . U
N3 N 0.4660(11) -0.0218(8) 0.4634(8) 0.0205(11) Uani 1 1 d . U
N8 N 1.1173(10) 0.5358(8) 0.7808(8) 0.0158(10) Uani 1 1 d . U
N7 N 1.1366(10) 0.1364(8) 0.8503(7) 0.0131(12) Uani 1 1 d . U
N9 N 0.9667(11) 0.7634(8) 0.9594(8) 0.0136(10) Uani 1 1 d . U
N1 N 0.4504(9) 0.3797(8) 0.4174(7) 0.0119(11) Uani 1 1 d . U
N4 N 0.6255(11) -0.2428(8) 0.2933(8) 0.0137(10) Uani 1 1 d . U
N6 N 0.8745(9) 0.1424(7) 0.7485(7) 0.0120(11) Uani 1 1 d . U
N10 N 0.8871(10) 0.5192(6) 1.2063(6) 0.0178(10) Uani 1 1 d . U
N5 N 0.7104(10) 0.0162(7) 0.0522(6) 0.0213(11) Uani 1 1 d . U
N2 N 0.7302(9) 0.3893(7) 0.4843(7) 0.0111(11) Uani 1 1 d . U
O3 O 0.3873(9) -0.0071(7) 0.1412(7) 0.0151(8) Uani 1 1 d . U
O2 O 0.7476(9) 0.1640(7) 0.3675(7) 0.0183(7) Uani 1 1 d . U
O4 O 0.8995(9) -0.0098(7) 0.3120(7) 0.0172(9) Uani 1 1 d . U
O1 O 0.4866(9) 0.1601(7) 0.2948(7) 0.0143(6) Uani 1 1 d . U
O8 O 0.5722(8) -0.2127(6) 0.2039(6) 0.0157(8) Uani 1 1 d . U
O7 O 0.6977(9) -0.1652(7) 0.3637(7) 0.0149(8) Uani 1 1 d . U
O5 O 0.5829(9) 0.0346(6) 0.4733(6) 0.0200(9) Uani 1 1 d . U
O9 O 0.6834(8) -0.0832(7) 0.0745(6) 0.0202(9) Uani 1 1 d . U
O10 O 0.7041(8) 0.0996(6) 0.1295(5) 0.0189(9) Uani 1 1 d . U
O6 O 0.4179(9) -0.0662(7) 0.3632(7) 0.0172(8) Uani 1 1 d . U
O12 O 0.6067(10) -0.3379(7) 0.3103(7) 0.0219(17) Uani 1 1 d . U
O11 O 0.4094(11) -0.0369(9) 0.5447(8) 0.037(2) Uani 1 1 d . U
O17 O 0.6884(9) 0.5272(7) 0.9349(7) 0.0124(8) Uani 1 1 d . U
O21 O 1.0319(8) 0.7313(6) 1.0435(6) 0.0158(8) Uani 1 1 d . U
O19 O 0.9998(8) 0.4779(6) 0.7735(6) 0.0146(8) Uani 1 1 d . U
O14 O 1.1050(9) 0.3635(7) 0.9572(7) 0.0142(6) Uani 1 1 d . U
O16 O 1.2039(9) 0.5324(7) 1.1062(7) 0.0146(8) Uani 1 1 d . U
O15 O 0.8412(9) 0.3555(7) 0.8853(7) 0.0140(6) Uani 1 1 d . U
O20 O 0.8918(9) 0.6904(6) 0.8885(7) 0.0140(8) Uani 1 1 d . U
O25 O 0.9783(10) 0.8606(7) 0.9477(7) 0.0230(17) Uani 1 1 d . U
O18 O 1.1727(8) 0.5814(6) 0.8789(6) 0.0149(8) Uani 1 1 d . U
O22 O 0.8903(8) 0.6103(6) 1.1704(6) 0.0174(8) Uani 1 1 d . U
O23 O 0.8909(8) 0.4291(6) 1.1300(5) 0.0175(9) Uani 1 1 d . U
O24 O 1.1814(10) 0.5414(8) 0.6975(7) 0.0233(15) Uani 1 1 d . U
C0AA C 0.1474(11) 0.0836(9) 0.1227(9) 0.0145(18) Uani 1 1 d . U
H0AA H 0.1051 0.0205 0.0698 0.017 Uiso 1 1 calc R .
C1AA C 0.3231(11) 0.3659(9) 0.3679(9) 0.0132(14) Uani 1 1 d . U
H1AA H 0.2563 0.4242 0.3884 0.016 Uiso 1 1 calc R .
C2AA C 0.6150(12) 0.4377(10) 0.8629(9) 0.0095(16) Uani 1 1 d . U
C4 C 1.2670(11) 0.1531(9) 0.8981(9) 0.0128(13) Uani 1 1 d . U
H4 H 1.3315 0.0921 0.8833 0.015 Uiso 1 1 calc R .
C5 C 1.3027(11) 0.4457(9) 1.0820(8) 0.0112(16) Uani 1 1 d . U
C6 C 0.2937(11) 0.0820(9) 0.1698(9) 0.0122(16) Uani 1 1 d . U
C3AA C 0.9779(11) -0.1092(9) 0.2738(10) 0.0139(17) Uani 1 1 d . U
H3AA H 0.9200 -0.1586 0.2115 0.021 Uiso 1 1 calc GR .
H3AB H 0.9982 -0.1496 0.3355 0.021 Uiso 1 1 calc GR .
H3AC H 1.0693 -0.0879 0.2482 0.021 Uiso 1 1 calc GR .
C8 C 1.2379(12) 0.3538(9) 1.0025(9) 0.0122(17) Uani 1 1 d . U
C9 C 0.6019(12) 0.6288(9) 0.9627(10) 0.017(2) Uani 1 1 d . U
H9A H 0.5632 0.6517 0.8933 0.026 Uiso 1 1 calc GR .
H9B H 0.6631 0.6903 1.0090 0.026 Uiso 1 1 calc GR .
H9C H 0.5216 0.6121 1.0044 0.026 Uiso 1 1 calc GR .
C10 C 0.7091(11) 0.3443(9) 0.8375(9) 0.0093(15) Uani 1 1 d . U
C11 C 0.8848(11) 0.1756(10) 0.4162(10) 0.0127(18) Uani 1 1 d . U
C12 C 0.9686(12) 0.0812(10) 0.3868(10) 0.0118(18) Uani 1 1 d . U
C13 C 0.2704(12) 0.2674(10) 0.2816(10) 0.0118(16) Uani 1 1 d . U
C14 C 0.4740(12) 0.4336(10) 0.8198(9) 0.0136(18) Uani 1 1 d . U
H14 H 0.4140 0.4969 0.8387 0.016 Uiso 1 1 calc R .
C15 C 0.5021(13) 0.2426(10) 0.7175(9) 0.0135(18) Uani 1 1 d . U
H15 H 0.4621 0.1760 0.6685 0.016 Uiso 1 1 calc R .
C16 C 0.8646(10) 0.3753(9) 0.5177(9) 0.0107(13) Uani 1 1 d . U
H16 H 0.9159 0.4377 0.5655 0.013 Uiso 1 1 calc R .
C17 C 0.3500(12) 0.1734(9) 0.2517(9) 0.0109(16) Uani 1 1 d . U
C18 C 0.3316(14) -0.1040(10) 0.0608(10) 0.0187(19) Uani 1 1 d . U
H18A H 0.2529 -0.1398 0.0909 0.028 Uiso 1 1 calc GR .
H18B H 0.4091 -0.1582 0.0449 0.028 Uiso 1 1 calc GR .
H18C H 0.2944 -0.0806 -0.0087 0.028 Uiso 1 1 calc GR .
C19 C 1.3232(12) 0.2547(10) 0.9713(10) 0.0139(18) Uani 1 1 d . U
C20 C 0.4177(12) 0.3325(9) 0.7456(9) 0.0160(18) Uani 1 1 d . U
H20 H 0.3191 0.3286 0.7157 0.019 Uiso 1 1 calc R .
C21 C 0.6509(13) 0.2462(10) 0.7603(10) 0.0113(17) Uani 1 1 d . U
C22 C 0.7407(10) 0.1489(9) 0.7197(9) 0.0131(14) Uani 1 1 d . U
H22 H 0.6949 0.0864 0.6680 0.016 Uiso 1 1 calc R .
C23 C 1.1120(12) 0.0819(10) 0.4297(10) 0.0122(17) Uani 1 1 d . U
H23 H 1.1694 0.0172 0.4098 0.015 Uiso 1 1 calc R .
C24 C 1.2530(14) 0.6257(10) 1.1967(10) 0.019(2) Uani 1 1 d . U
H24A H 1.1737 0.6782 1.2123 0.028 Uiso 1 1 calc GR .
H24B H 1.3348 0.6656 1.1749 0.028 Uiso 1 1 calc GR .
H24C H 1.2838 0.5963 1.2643 0.028 Uiso 1 1 calc GR .
C25 C 0.0691(12) 0.1791(10) 0.1561(10) 0.018(2) Uani 1 1 d . U
H25 H -0.0278 0.1814 0.1238 0.021 Uiso 1 1 calc R .
C26 C 0.9408(12) 0.2725(10) 0.4875(10) 0.0117(18) Uani 1 1 d . U
C27 C 0.1246(12) 0.2704(9) 0.2337(9) 0.0129(17) Uani 1 1 d . U
H27 H 0.0673 0.3349 0.2554 0.015 Uiso 1 1 calc R .
O26 O 0.8722(13) 0.5144(8) 1.3032(6) 0.040(2) Uani 1 1 d . U
O27 O 0.7251(14) 0.0241(8) -0.0443(7) 0.053(3) Uani 1 1 d . U
C29 C 1.0851(13) 0.2717(10) 0.5316(10) 0.0148(19) Uani 1 1 d . U
H29 H 1.1260 0.3365 0.5828 0.018 Uiso 1 1 calc R .
C30 C 1.4378(11) 0.4460(9) 1.1292(9) 0.0138(17) Uani 1 1 d . U
H30 H 1.4760 0.5097 1.1834 0.017 Uiso 1 1 calc R .
C32 C 1.4643(12) 0.2582(9) 1.0219(9) 0.0163(19) Uani 1 1 d . U
H32 H 1.5220 0.1935 1.0029 0.020 Uiso 1 1 calc R .
C28 C 1.1699(12) 0.1773(9) 0.5015(10) 0.0149(17) Uani 1 1 d . U
H28 H 1.2685 0.1791 0.5309 0.018 Uiso 1 1 calc R .
C31 C 1.5247(12) 0.3501(9) 1.0978(9) 0.0143(17) Uani 1 1 d . U
H31 H 1.6224 0.3496 1.1287 0.017 Uiso 1 1 calc R .
C45 C 1.1810(13) -0.0634(10) 0.7414(10) 0.0189(17) Uani 1 1 d . U
H45A H 1.2495 -0.0794 0.8031 0.023 Uiso 1 1 calc R .
H45B H 1.2378 -0.0337 0.6881 0.023 Uiso 1 1 calc R .
C53 C 0.7181(12) 0.5828(10) 0.6105(10) 0.0158(18) Uani 1 1 d . U
H53A H 0.8219 0.5988 0.6057 0.019 Uiso 1 1 calc R .
H53B H 0.7100 0.5494 0.6777 0.019 Uiso 1 1 calc R .
C52 C 0.4109(11) 0.5841(9) 0.5182(9) 0.0132(14) Uani 1 1 d . U
H52A H 0.4168 0.6143 0.4489 0.016 Uiso 1 1 calc R .
H52B H 0.3078 0.5672 0.5250 0.016 Uiso 1 1 calc R .
C49 C 0.8804(13) -0.0613(10) 0.6370(11) 0.020(2) Uani 1 1 d . U
H49A H 0.8128 -0.0456 0.5746 0.024 Uiso 1 1 calc R .
H49B H 0.8232 -0.0900 0.6906 0.024 Uiso 1 1 calc R .
C48 C 0.9893(7) -0.1498(5) 0.5914(6) 0.0218(12) Uani 1 1 d . U
H48A H 0.9364 -0.2216 0.5562 0.026 Uiso 1 1 calc R .
H48B H 1.0386 -0.1233 0.5323 0.026 Uiso 1 1 calc R .
C54 C 0.6357(6) 0.6933(5) 0.6230(5) 0.0173(12) Uani 1 1 d . U
H54A H 0.6709 0.7440 0.6949 0.021 Uiso 1 1 calc R .
H54B H 0.6548 0.7320 0.5612 0.021 Uiso 1 1 calc R .
C56 C 0.4729(6) 0.6717(5) 0.6206(5) 0.0193(11) Uani 1 1 d . U
H56A H 0.4226 0.7440 0.6209 0.023 Uiso 1 1 calc R .
H56B H 0.4530 0.6452 0.6896 0.023 Uiso 1 1 calc R .
C57 C 1.1020(7) -0.1724(5) 0.6812(5) 0.0216(11) Uani 1 1 d . U
H57A H 1.1726 -0.2267 0.6466 0.026 Uiso 1 1 calc R .
H57B H 1.0546 -0.2070 0.7362 0.026 Uiso 1 1 calc R .
C1 C 0.6592(5) 0.4992(4) 0.5071(5) 0.0127(9) Uani 1 1 d . U
H1 H 0.6685 0.5355 0.4411 0.015 Uiso 1 1 calc R .
C2 C 0.4983(5) 0.4758(4) 0.5117(5) 0.0131(8) Uani 1 1 d . U
H2 H 0.4887 0.4486 0.5830 0.016 Uiso 1 1 calc R .
C3 C 0.9642(6) 0.0473(4) 0.6962(5) 0.0150(9) Uani 1 1 d . U
H3 H 1.0179 0.0748 0.6389 0.018 Uiso 1 1 calc R .
C7 C 1.0765(6) 0.0248(4) 0.7887(5) 0.0141(9) Uani 1 1 d . U
H7 H 1.0224 -0.0081 0.8425 0.017 Uiso 1 1 calc R .

loop_
_atom_site_aniso_label
_atom_site_aniso_U_11
_atom_site_aniso_U_22
_atom_site_aniso_U_33
_atom_site_aniso_U_23
_atom_site_aniso_U_13
_atom_site_aniso_U_12
Eu1 0.0104(3) 0.0095(3) 0.0130(3) -0.0007(2) -0.0006(2) 0.0001(2)
Eu2 0.0091(3) 0.0088(3) 0.0119(3) 0.0009(2) -0.0001(2) -0.0003(2)
Cu1 0.0097(8) 0.0099(6) 0.0175(8) 0.0001(5) -0.0032(6) 0.0011(5)
Cu2 0.0100(8) 0.0083(5) 0.0140(7) 0.0004(5) 0.0010(6) 0.0011(5)
N3 0.025(3) 0.021(2) 0.0159(16) 0.0025(16) 0.0072(16) 0.0076(19)
N8 0.014(2) 0.018(2) 0.0144(14) 0.0013(15) 0.0039(14) 0.0023(18)
N7 0.0137(17) 0.0103(17) 0.016(3) 0.0025(19) 0.0051(17) 0.0031(12)
N9 0.014(3) 0.0101(8) 0.017(2) 0.0018(12) 0.0022(18) -0.0002(12)
N1 0.0117(15) 0.0115(19) 0.013(3) 0.0034(16) 0.0016(18) 0.0016(12)
N4 0.015(3) 0.0115(9) 0.014(2) 0.0004(12) 0.0021(19) -0.0003(13)
N6 0.0150(18) 0.009(2) 0.012(3) 0.0011(15) 0.0025(16) -0.0003(14)
N10 0.021(3) 0.0184(19) 0.0153(11) 0.0046(11) 0.0053(14) 0.004(2)
N5 0.024(3) 0.021(2) 0.0221(13) 0.0095(12) 0.0105(16) 0.010(2)
N2 0.0127(15) 0.0076(17) 0.013(3) 0.0036(16) -0.0020(18) -0.0005(13)
O3 0.0144(12) 0.0125(18) 0.0165(18) 0.0003(13) -0.0036(12) -0.0021(12)
O2 0.0112(13) 0.0106(10) 0.0291(16) -0.0022(13) -0.0066(15) 0.0017(8)
O4 0.0127(10) 0.0085(17) 0.029(3) 0.0019(17) -0.0015(12) 0.0017(9)
O1 0.0093(13) 0.0128(10) 0.018(2) -0.0009(9) -0.0032(11) 0.0010(10)
O8 0.022(2) 0.0114(8) 0.0122(17) -0.0007(9) -0.0010(15) -0.0007(11)
O7 0.015(2) 0.0124(12) 0.0159(18) 0.0011(13) -0.0021(15) -0.0001(13)
O5 0.029(3) 0.0153(15) 0.0131(10) -0.0023(10) -0.0002(13) 0.0032(17)
O9 0.027(2) 0.0180(15) 0.0163(11) 0.0028(10) 0.0075(13) 0.0052(18)
O10 0.017(2) 0.0165(15) 0.0257(14) 0.0076(10) 0.0049(15) 0.0029(17)
O6 0.0159(16) 0.0170(16) 0.0187(18) 0.0024(16) 0.0044(14) 0.0016(13)
O12 0.029(4) 0.0126(18) 0.025(4) 0.006(2) -0.001(3) -0.003(3)
O11 0.042(4) 0.050(5) 0.024(2) 0.012(3) 0.021(3) 0.014(3)
O17 0.0112(9) 0.0092(17) 0.015(2) -0.0017(17) 0.0029(11) 0.0017(9)
O21 0.024(2) 0.0101(8) 0.0123(17) 0.0002(9) -0.0005(14) -0.0016(11)
O19 0.015(2) 0.0142(14) 0.0128(9) -0.0008(10) 0.0006(12) 0.0002(16)
O14 0.0115(14) 0.0114(10) 0.0174(19) -0.0005(9) -0.0025(11) 0.0022(10)
O16 0.0134(12) 0.0137(18) 0.0142(17) -0.0013(13) -0.0026(11) 0.0009(12)
O15 0.0094(12) 0.0097(10) 0.0207(15) -0.0016(12) -0.0003(14) 0.0008(8)
O20 0.014(2) 0.0115(11) 0.0166(18) 0.0029(13) -0.0006(15) 0.0005(13)
O25 0.032(5) 0.0132(17) 0.025(4) 0.009(2) 0.000(3) -0.006(3)
O18 0.0110(15) 0.0160(16) 0.0167(17) 0.0011(15) 0.0021(13) -0.0007(13)
O22 0.022(2) 0.0157(15) 0.0145(11) 0.0016(10) 0.0057(13) 0.0039(17)
O23 0.020(2) 0.0149(14) 0.0182(13) 0.0053(10) 0.0034(14) 0.0006(17)
O24 0.029(3) 0.024(3) 0.019(2) 0.004(2) 0.012(2) 0.002(2)
C0AA 0.011(3) 0.019(4) 0.013(5) 0.003(3) -0.002(3) -0.005(2)
C1AA 0.0112(19) 0.016(3) 0.013(3) 0.004(2) 0.002(2) 0.0033(18)
C2AA 0.010(2) 0.011(3) 0.007(5) 0.000(3) 0.002(3) 0.0001(17)
C4 0.0144(19) 0.010(2) 0.017(4) 0.008(2) 0.004(2) 0.0042(16)
C5 0.013(3) 0.012(3) 0.011(4) 0.006(2) -0.001(2) 0.0007(18)
C6 0.008(3) 0.016(3) 0.013(5) 0.004(2) 0.001(2) -0.0030(18)
C3AA 0.014(2) 0.014(3) 0.014(4) 0.003(3) 0.005(3) 0.005(2)
C8 0.008(3) 0.011(3) 0.018(5) 0.004(2) 0.002(3) 0.0002(18)
C9 0.012(2) 0.011(3) 0.024(5) -0.005(3) 0.000(3) 0.004(2)
C10 0.012(2) 0.008(3) 0.008(4) 0.002(2) -0.002(3) 0.0005(15)
C11 0.008(2) 0.013(3) 0.017(5) 0.003(3) -0.001(3) -0.0009(16)
C12 0.010(2) 0.012(3) 0.014(5) 0.005(3) 0.001(3) -0.0007(17)
C13 0.008(3) 0.015(3) 0.014(5) 0.007(3) 0.002(3) -0.001(2)
C14 0.011(2) 0.019(4) 0.009(5) -0.002(3) 0.002(3) 0.003(2)
C15 0.015(3) 0.015(4) 0.010(5) 0.000(3) -0.002(3) -0.003(2)
C16 0.0104(19) 0.013(2) 0.009(3) 0.003(2) 0.000(2) -0.0016(15)
C17 0.009(3) 0.016(3) 0.007(4) 0.003(2) -0.001(3) 0.0005(19)
C18 0.021(4) 0.018(4) 0.014(4) -0.001(3) -0.006(3) -0.003(3)
C19 0.014(3) 0.013(3) 0.016(5) 0.006(3) 0.001(3) 0.004(2)
C20 0.012(3) 0.022(4) 0.012(5) -0.001(3) -0.002(3) 0.000(2)
C21 0.015(3) 0.009(3) 0.009(5) 0.002(3) -0.001(3) 0.000(2)
C22 0.0146(18) 0.008(3) 0.015(4) -0.001(2) 0.002(2) -0.0037(17)
C23 0.010(2) 0.012(3) 0.017(5) 0.009(3) 0.002(3) 0.001(2)
C24 0.019(4) 0.017(4) 0.016(4) -0.003(3) -0.006(3) 0.000(3)
C25 0.010(3) 0.022(4) 0.022(5) 0.007(3) -0.003(3) 0.000(2)
C26 0.008(3) 0.014(3) 0.013(5) 0.002(3) 0.002(3) -0.001(2)
C27 0.010(3) 0.017(4) 0.014(4) 0.008(3) 0.003(3) 0.002(2)
O26 0.067(5) 0.041(4) 0.0208(18) 0.0156(18) 0.022(3) 0.024(4)
O27 0.096(8) 0.043(4) 0.034(2) 0.024(2) 0.043(4) 0.038(4)
C29 0.009(3) 0.016(4) 0.018(5) 0.002(3) -0.002(3) -0.003(2)
C30 0.013(3) 0.017(4) 0.012(5) 0.008(3) -0.001(3) 0.000(2)
C32 0.012(3) 0.017(4) 0.023(5) 0.010(3) 0.002(3) 0.004(2)
C28 0.008(3) 0.015(3) 0.022(5) 0.009(3) -0.002(3) -0.0012(18)
C31 0.011(3) 0.020(4) 0.017(5) 0.013(3) 0.001(3) 0.001(2)
C45 0.025(3) 0.015(2) 0.017(4) 0.000(2) 0.006(2) 0.0085(18)
C53 0.018(2) 0.011(2) 0.018(4) 0.000(2) -0.001(3) 0.0006(18)
C52 0.014(2) 0.013(2) 0.014(3) 0.004(2) 0.004(2) 0.0023(18)
C49 0.023(3) 0.012(2) 0.022(4) -0.003(3) 0.003(3) 0.0002(18)
C48 0.029(3) 0.010(2) 0.025(4) -0.002(2) 0.005(2) 0.003(2)
C54 0.019(2) 0.011(2) 0.021(3) -0.0010(19) 0.002(2) 0.0011(19)
C56 0.019(2) 0.014(2) 0.022(3) -0.0020(19) 0.004(2) 0.0025(19)
C57 0.029(3) 0.014(2) 0.022(3) 0.000(2) 0.009(2) 0.0069(18)
C1 0.0140(15) 0.0098(15) 0.014(2) 0.0017(15) 0.0012(18) 0.0014(12)
C2 0.0148(15) 0.0116(19) 0.013(2) 0.0026(14) 0.0019(16) 0.0014(13)
C3 0.020(2) 0.0097(19) 0.014(2) 0.0001(14) 0.0038(15) 0.0022(13)
C7 0.018(2) 0.0095(15) 0.015(3) 0.0029(16) 0.0054(15) 0.0028(12)

loop_
_atom_type_symbol
_atom_type_description
_atom_type_scat_dispersion_real
_atom_type_scat_dispersion_imag
_atom_type_scat_source
C C 0.0033 0.0016 'International Tables Vol C Tables 4.2.6.8 and 6.1.1.4'
H H 0.0000 0.0000 'International Tables Vol C Tables 4.2.6.8 and 6.1.1.4'
Cu Cu 0.3201 1.2651 'International Tables Vol C Tables 4.2.6.8 and 6.1.1.4'
Eu Eu -0.1578 3.6682 'International Tables Vol C Tables 4.2.6.8 and 6.1.1.4'
N N 0.0061 0.0033 'International Tables Vol C Tables 4.2.6.8 and 6.1.1.4'
O O 0.0106 0.0060 'International Tables Vol C Tables 4.2.6.8 and 6.1.1.4'

loop_
_geom_angle_atom_site_label_1
_geom_angle_atom_site_label_2
_geom_angle_atom_site_label_3
_geom_angle
N5 Eu1 N4 111.5(2)
O3 Eu1 N4 100.0(3)
O3 Eu1 N5 74.6(3)
O2 Eu1 N4 134.3(3)
O2 Eu1 N5 94.8(3)
O2 Eu1 O3 123.3(3)
O2 Eu1 O4 61.8(3)
O2 Eu1 O8 158.2(3)
O2 Eu1 O7 108.7(3)
O2 Eu1 O5 68.0(3)
O2 Eu1 O9 118.3(3)
O2 Eu1 O10 71.8(3)
O2 Eu1 O6 113.9(3)
O4 Eu1 N4 85.2(3)
O4 Eu1 N5 81.4(3)
O4 Eu1 O3 155.8(3)
O1 Eu1 N4 142.9(3)
O1 Eu1 N5 95.7(3)
O1 Eu1 O3 62.5(3)
O1 Eu1 O2 63.5(3)
O1 Eu1 O4 124.6(3)
O1 Eu1 O8 136.0(3)
O1 Eu1 O7 140.3(3)
O1 Eu1 O5 74.7(3)
O1 Eu1 O9 117.1(3)
O1 Eu1 O10 76.1(3)
O1 Eu1 O6 78.5(3)
O8 Eu1 N4 25.6(2)
O8 Eu1 N5 92.6(2)
O8 Eu1 O3 78.5(2)
O8 Eu1 O4 99.3(3)
O8 Eu1 O7 50.9(2)
O8 Eu1 O5 104.4(2)
O8 Eu1 O6 69.4(2)
O7 Eu1 N4 25.6(2)
O7 Eu1 N5 124.0(3)
O7 Eu1 O3 123.5(2)
O7 Eu1 O4 68.0(3)
O7 Eu1 O5 66.9(3)
O5 Eu1 N4 83.7(2)
O5 Eu1 N5 162.6(2)
O5 Eu1 O3 111.9(3)
O5 Eu1 O4 92.1(3)
O9 Eu1 N4 84.9(3)
O9 Eu1 N5 27.0(2)
O9 Eu1 O3 74.0(3)
O9 Eu1 O4 83.0(3)
O9 Eu1 O8 65.8(3)
O9 Eu1 O7 101.1(3)
O9 Eu1 O5 168.0(2)
O9 Eu1 O6 127.0(3)
O10 Eu1 N4 136.0(2)
O10 Eu1 N5 25.4(2)
O10 Eu1 O3 79.8(2)
O10 Eu1 O4 80.1(3)
O10 Eu1 O8 117.9(2)
O10 Eu1 O7 141.4(2)
O10 Eu1 O5 137.7(2)
O10 Eu1 O9 52.3(2)
O10 Eu1 O6 147.4(3)
O6 Eu1 N4 64.5(3)
O6 Eu1 N5 143.1(3)
O6 Eu1 O3 70.4(3)
O6 Eu1 O4 131.8(3)
O6 Eu1 O7 69.5(3)
O6 Eu1 O5 50.2(2)
N9 Eu2 N10 107.4(2)
O17 Eu2 N9 86.9(3)
O17 Eu2 N10 83.1(2)
O17 Eu2 O16 156.1(2)
O21 Eu2 N9 25.7(2)
O21 Eu2 N10 89.8(2)
O21 Eu2 O17 103.5(2)
O21 Eu2 O19 106.1(2)
O21 Eu2 O16 74.5(3)
O21 Eu2 O20 51.2(2)
O21 Eu2 O18 68.7(2)
O21 Eu2 O22 66.5(3)
O21 Eu2 O23 115.3(2)
O19 Eu2 N9 87.1(2)
O19 Eu2 N10 163.9(2)
O19 Eu2 O17 90.9(2)
O19 Eu2 O16 112.7(3)
O19 Eu2 O18 51.0(2)
O14 Eu2 N9 142.7(3)
O14 Eu2 N10 96.6(3)
O14 Eu2 O17 124.8(3)
O14 Eu2 O21 131.7(3)
O14 Eu2 O19 74.6(3)
O14 Eu2 O16 62.0(3)
O14 Eu2 O15 64.3(3)
O14 Eu2 O20 142.3(3)
O14 Eu2 O18 77.1(3)
O14 Eu2 O22 119.1(3)
O14 Eu2 O23 76.9(3)
O16 Eu2 N9 97.7(3)
O16 Eu2 N10 73.1(3)
O15 Eu2 N9 136.9(3)
O15 Eu2 N10 97.1(2)
O15 Eu2 O17 61.1(3)
O15 Eu2 O21 161.9(3)
O15 Eu2 O19 67.0(2)
O15 Eu2 O16 123.5(3)
O15 Eu2 O20 111.5(3)
O15 Eu2 O18 113.4(3)
O15 Eu2 O22 116.1(3)
O15 Eu2 O23 73.8(2)
O20 Eu2 N9 25.5(2)
O20 Eu2 N10 120.8(2)
O20 Eu2 O17 69.1(3)
O20 Eu2 O19 70.1(2)
O20 Eu2 O16 121.3(3)
O20 Eu2 O18 70.7(3)
O18 Eu2 N9 66.2(3)
O18 Eu2 N10 141.2(2)
O18 Eu2 O17 132.1(3)
O18 Eu2 O16 70.1(3)
O22 Eu2 N9 82.2(3)
O22 Eu2 N10 25.3(2)
O22 Eu2 O17 80.0(2)
O22 Eu2 O19 166.2(2)
O22 Eu2 O16 77.5(3)
O22 Eu2 O20 96.8(2)
O22 Eu2 O18 130.0(2)
O22 Eu2 O23 50.6(2)
O23 Eu2 N9 132.5(2)
O23 Eu2 N10 25.8(2)
O23 Eu2 O17 81.3(3)
O23 Eu2 O19 138.6(2)
O23 Eu2 O16 78.3(2)
O23 Eu2 O20 140.1(2)
O23 Eu2 O18 145.9(3)
N1 Cu1 Eu1 135.4(3)
N1 Cu1 N2 86.9(4)
N2 Cu1 Eu1 137.0(3)
O2 Cu1 Eu1 42.1(3)
O2 Cu1 N1 176.3(4)
O2 Cu1 N2 95.2(4)
O1 Cu1 Eu1 41.3(3)
O1 Cu1 N1 95.0(4)
O1 Cu1 N2 177.6(4)
O1 Cu1 O2 82.9(4)
N7 Cu2 Eu2 136.3(3)
N6 Cu2 Eu2 135.2(3)
N6 Cu2 N7 87.4(4)
N6 Cu2 O14 172.8(4)
N6 Cu2 O15 95.2(4)
O14 Cu2 Eu2 41.5(3)
O14 Cu2 N7 95.0(4)
O15 Cu2 Eu2 42.4(2)
O15 Cu2 N7 173.9(4)
O15 Cu2 O14 83.0(4)
O5 N3 Eu1 58.1(5)
O5 N3 O6 115.4(9)
O6 N3 Eu1 57.4(5)
O11 N3 Eu1 173.8(9)
O11 N3 O5 121.4(10)
O11 N3 O6 123.1(10)
O19 N8 Eu2 58.4(5)
O18 N8 Eu2 59.0(5)
O18 N8 O19 117.2(8)
O24 N8 Eu2 179.0(8)
O24 N8 O19 122.1(9)
O24 N8 O18 120.6(9)
C4 N7 Cu2 125.4(8)
C4 N7 C7 124.1(9)
C7 N7 Cu2 110.3(5)
O21 N9 Eu2 58.2(5)
O20 N9 Eu2 59.5(5)
O20 N9 O21 117.6(9)
O25 N9 Eu2 174.8(8)
O25 N9 O21 120.8(9)
O25 N9 O20 121.6(10)
C1AA N1 Cu1 125.0(8)
C1AA N1 C2 124.6(9)
C2 N1 Cu1 110.2(5)
O8 N4 Eu1 57.3(5)
O7 N4 Eu1 58.3(5)
O7 N4 O8 114.8(9)
O12 N4 Eu1 170.5(8)
O12 N4 O8 122.3(9)
O12 N4 O7 122.9(9)
C22 N6 Cu2 126.5(8)
C22 N6 C3 122.8(8)
C3 N6 Cu2 110.7(5)
O22 N10 Eu2 57.8(4)
O22 N10 O23 114.4(7)
O23 N10 Eu2 58.1(4)
O26 N10 Eu2 172.4(8)
O26 N10 O22 124.0(8)
O26 N10 O23 121.4(8)
O9 N5 Eu1 58.8(4)
O10 N5 Eu1 58.3(5)
O10 N5 O9 117.0(8)
O27 N5 Eu1 170.3(9)
O27 N5 O9 119.4(8)
O27 N5 O10 123.1(8)
C16 N2 Cu1 125.1(7)
C16 N2 C1 123.3(8)
C1 N2 Cu1 111.4(5)
C6 O3 Eu1 117.4(6)
C6 O3 C18 117.5(9)
C18 O3 Eu1 123.5(7)
Cu1 O2 Eu1 105.8(4)
C11 O2 Eu1 127.7(7)
C11 O2 Cu1 125.5(7)
C3AA O4 Eu1 121.0(7)
C12 O4 Eu1 118.6(7)
C12 O4 C3AA 119.9(9)
Cu1 O1 Eu1 106.9(4)
C17 O1 Eu1 127.9(6)
C17 O1 Cu1 125.3(7)
N4 O8 Eu1 97.1(6)
N4 O7 Eu1 96.1(6)
N3 O5 Eu1 96.9(6)
N5 O9 Eu1 94.2(5)
N5 O10 Eu1 96.3(5)
N3 O6 Eu1 97.4(6)
C2AA O17 Eu2 121.4(7)
C2AA O17 C9 114.1(9)
C9 O17 Eu2 123.3(6)
N9 O21 Eu2 96.0(6)
N8 O19 Eu2 96.0(5)
Cu2 O14 Eu2 106.1(4)
C8 O14 Eu2 127.2(6)
C8 O14 Cu2 126.7(7)
C5 O16 Eu2 119.6(6)
C5 O16 C24 115.4(9)
C24 O16 Eu2 124.8(7)
Cu2 O15 Eu2 105.1(3)
C10 O15 Eu2 127.2(7)
C10 O15 Cu2 125.9(7)
N9 O20 Eu2 95.0(6)
N8 O18 Eu2 95.5(6)
N10 O22 Eu2 97.0(5)
N10 O23 Eu2 96.1(5)
C6 C0AA H0AA 120.9
C25 C0AA H0AA 120.9
C25 C0AA C6 118.2(10)
N1 C1AA H1AA 117.2
N1 C1AA C13 125.5(10)
C13 C1AA H1AA 117.2
O17 C2AA C10 110.2(10)
C14 C2AA O17 127.3(11)
C14 C2AA C10 122.5(11)
N7 C4 H4 117.0
N7 C4 C19 126.0(10)
C19 C4 H4 117.0
O16 C5 C8 110.6(9)
C30 C5 O16 125.8(9)
C30 C5 C8 123.6(10)
O3 C6 C0AA 124.5(9)
C17 C6 O3 116.0(9)
C17 C6 C0AA 119.5(10)
O4 C3AA H3AA 109.5
O4 C3AA H3AB 109.5
O4 C3AA H3AC 109.5
H3AA C3AA H3AB 109.5
H3AA C3AA H3AC 109.5
H3AB C3AA H3AC 109.5
O14 C8 C5 119.0(9)
O14 C8 C19 123.1(9)
C5 C8 C19 117.9(10)
O17 C9 H9A 109.5
O17 C9 H9B 109.5
O17 C9 H9C 109.5
H9A C9 H9B 109.5
H9A C9 H9C 109.5
H9B C9 H9C 109.5
O15 C10 C2AA 117.9(10)
O15 C10 C21 125.0(10)
C21 C10 C2AA 117.1(10)
O2 C11 C12 114.3(10)
O2 C11 C26 124.1(11)
C26 C11 C12 121.6(10)
C11 C12 O4 115.7(10)
C23 C12 O4 123.9(11)
C23 C12 C11 120.4(11)
C17 C13 C1AA 123.4(10)
C17 C13 C27 120.0(10)
C27 C13 C1AA 116.5(10)
C2AA C14 H14 120.6
C2AA C14 C20 118.9(11)
C20 C14 H14 120.6
C20 C15 H15 119.6
C20 C15 C21 120.8(10)
C21 C15 H15 119.6
N2 C16 H16 117.7
N2 C16 C26 124.6(10)
C26 C16 H16 117.7
O1 C17 C6 114.4(9)
O1 C17 C13 124.7(9)
C13 C17 C6 120.8(10)
O3 C18 H18A 109.5
O3 C18 H18B 109.5
O3 C18 H18C 109.5
H18A C18 H18B 109.5
H18A C18 H18C 109.5
H18B C18 H18C 109.5
C4 C19 C8 123.3(10)
C32 C19 C4 119.6(10)
C32 C19 C8 117.0(10)
C14 C20 H20 119.5
C15 C20 C14 121.1(11)
C15 C20 H20 119.5
C10 C21 C15 119.5(10)
C10 C21 C22 122.1(10)
C15 C21 C22 118.4(10)
N6 C22 C21 124.8(10)
N6 C22 H22 117.6
C21 C22 H22 117.6
C12 C23 H23 120.5
C28 C23 C12 119.0(11)
C28 C23 H23 120.5
O16 C24 H24A 109.5
O16 C24 H24B 109.5
O16 C24 H24C 109.5
H24A C24 H24B 109.5
H24A C24 H24C 109.5
H24B C24 H24C 109.5
C0AA C25 H25 118.6
C27 C25 C0AA 122.8(10)
C27 C25 H25 118.6
C11 C26 C16 125.3(11)
C11 C26 C29 117.4(11)
C29 C26 C16 117.2(10)
C13 C27 H27 120.7
C25 C27 C13 118.7(10)
C25 C27 H27 120.7
C26 C29 H29 119.5
C28 C29 C26 121.0(11)
C28 C29 H29 119.5
C5 C30 H30 120.3
C5 C30 C31 119.4(10)
C31 C30 H30 120.3
C19 C32 H32 118.2
C31 C32 C19 123.6(10)
C31 C32 H32 118.2
C23 C28 C29 120.5(10)
C23 C28 H28 119.8
C29 C28 H28 119.8
C30 C31 H31 120.7
C32 C31 C30 118.6(10)
C32 C31 H31 120.7
H45A C45 H45B 108.0
C57 C45 H45A 109.4
C57 C45 H45B 109.4
C7 C45 H45A 109.4
C7 C45 H45B 109.4
C7 C45 C57 111.3(8)
H53A C53 H53B 108.0
C54 C53 H53A 109.4
C54 C53 H53B 109.4
C1 C53 H53A 109.4
C1 C53 H53B 109.4
C1 C53 C54 111.2(8)
H52A C52 H52B 108.3
C56 C52 H52A 109.9
C56 C52 H52B 109.9
C56 C52 C2 108.8(7)
C2 C52 H52A 109.9
C2 C52 H52B 109.9
H49A C49 H49B 108.4
C48 C49 H49A 110.0
C48 C49 H49B 110.0
C3 C49 H49A 110.0
C3 C49 H49B 110.0
C3 C49 C48 108.5(8)
C49 C48 H48A 109.0
C49 C48 H48B 109.0
H48A C48 H48B 107.8
C57 C48 C49 112.9(7)
C57 C48 H48A 109.0
C57 C48 H48B 109.0
C53 C54 H54A 109.4
C53 C54 H54B 109.4
H54A C54 H54B 108.0
C56 C54 C53 111.3(6)
C56 C54 H54A 109.4
C56 C54 H54B 109.4
C52 C56 H56A 108.9
C52 C56 H56B 108.9
C54 C56 C52 113.4(6)
C54 C56 H56A 108.9
C54 C56 H56B 108.9
H56A C56 H56B 107.7
C45 C57 H57A 109.5
C45 C57 H57B 109.5
C48 C57 C45 110.8(6)
C48 C57 H57A 109.5
C48 C57 H57B 109.5
H57A C57 H57B 108.1
N2 C1 C53 116.7(6)
N2 C1 H1 107.3
N2 C1 C2 107.6(5)
C53 C1 H1 107.3
C53 C1 C2 110.1(6)
C2 C1 H1 107.3
N1 C2 C52 116.1(6)
N1 C2 C1 108.1(5)
N1 C2 H2 106.9
C52 C2 H2 106.9
C1 C2 C52 111.6(5)
C1 C2 H2 106.9
N6 C3 C49 115.7(6)
N6 C3 H3 107.5
N6 C3 C7 106.9(5)
C49 C3 H3 107.5
C7 C3 C49 111.5(6)
C7 C3 H3 107.5
N7 C7 C45 118.0(7)
N7 C7 C3 107.1(5)
N7 C7 H7 106.8
C45 C7 C3 110.8(6)
C45 C7 H7 106.8
C3 C7 H7 106.8

loop_
_geom_bond_atom_site_label_1
_geom_bond_atom_site_label_2
_geom_bond_distance
Eu1 N4 2.935(10)
Eu1 N5 2.873(8)
Eu1 O3 2.565(8)
Eu1 O2 2.385(8)
Eu1 O4 2.561(8)
Eu1 O1 2.361(8)
Eu1 O8 2.489(7)
Eu1 O7 2.511(8)
Eu1 O5 2.526(7)
Eu1 O9 2.464(7)
Eu1 O10 2.460(7)
Eu1 O6 2.509(7)
Eu2 N9 2.912(9)
Eu2 N10 2.934(7)
Eu2 O17 2.568(8)
Eu2 O21 2.490(7)
Eu2 O19 2.521(7)
Eu2 O14 2.349(8)
Eu2 O16 2.578(8)
Eu2 O15 2.380(8)
Eu2 O20 2.519(8)
Eu2 O18 2.534(7)
Eu2 O22 2.500(7)
Eu2 O23 2.505(7)
Cu1 N1 1.919(10)
Cu1 N2 1.923(8)
Cu1 O2 1.887(9)
Cu1 O1 1.885(8)
Cu2 N7 1.915(10)
Cu2 N6 1.898(8)
Cu2 O14 1.901(8)
Cu2 O15 1.898(8)
N3 O5 1.258(12)
N3 O6 1.271(12)
N3 O11 1.208(12)
N8 O19 1.277(10)
N8 O18 1.273(11)
N8 O24 1.235(12)
N7 C4 1.290(12)
N7 C7 1.481(10)
N9 O21 1.272(11)
N9 O20 1.258(12)
N9 O25 1.213(11)
N1 C1AA 1.271(12)
N1 C2 1.492(10)
N4 O8 1.276(11)
N4 O7 1.275(12)
N4 O12 1.218(11)
N6 C22 1.265(12)
N6 C3 1.492(10)
N10 O22 1.262(10)
N10 O23 1.283(9)
N10 O26 1.215(10)
N5 O9 1.308(11)
N5 O10 1.239(9)
N5 O27 1.220(10)
N2 C16 1.297(11)
N2 C1 1.470(10)
O3 C6 1.394(14)
O3 C18 1.427(13)
O2 C11 1.349(13)
O4 C3AA 1.424(14)
O4 C12 1.390(14)
O1 C17 1.350(13)
O17 C2AA 1.378(13)
O17 C9 1.466(13)
O14 C8 1.320(13)
O16 C5 1.398(13)
O16 C24 1.448(14)
O15 C10 1.302(13)
C0AA H0AA 0.9500
C0AA C6 1.426(14)
C0AA C25 1.375(15)
C1AA H1AA 0.9500
C1AA C13 1.468(15)
C2AA C10 1.429(17)
C2AA C14 1.361(15)
C4 H4 0.9500
C4 C19 1.428(15)
C5 C8 1.409(13)
C5 C30 1.330(14)
C6 C17 1.393(13)
C3AA H3AA 0.9800
C3AA H3AB 0.9800
C3AA H3AC 0.9800
C8 C19 1.442(16)
C9 H9A 0.9800
C9 H9B 0.9800
C9 H9C 0.9800
C10 C21 1.425(16)
C11 C12 1.387(17)
C11 C26 1.376(16)
C12 C23 1.383(15)
C13 C17 1.361(16)
C13 C27 1.427(14)
C14 H14 0.9500
C14 C20 1.429(14)
C15 H15 0.9500
C15 C20 1.346(16)
C15 C21 1.428(16)
C16 H16 0.9500
C16 C26 1.429(15)
C18 H18A 0.9800
C18 H18B 0.9800
C18 H18C 0.9800
C19 C32 1.391(15)
C20 H20 0.9500
C21 C22 1.472(16)
C22 H22 0.9500
C23 H23 0.9500
C23 C28 1.372(15)
C24 H24A 0.9800
C24 H24B 0.9800
C24 H24C 0.9800
C25 H25 0.9500
C25 C27 1.364(14)
C26 C29 1.396(16)
C27 H27 0.9500
C29 H29 0.9500
C29 C28 1.394(16)
C30 H30 0.9500
C30 C31 1.421(14)
C32 H32 0.9500
C32 C31 1.373(14)
C28 H28 0.9500
C31 H31 0.9500
C45 H45A 0.9900
C45 H45B 0.9900
C45 C57 1.518(13)
C45 C7 1.507(12)
C53 H53A 0.9900
C53 H53B 0.9900
C53 C54 1.527(13)
C53 C1 1.505(12)
C52 H52A 0.9900
C52 H52B 0.9900
C52 C56 1.530(12)
C52 C2 1.532(12)
C49 H49A 0.9900
C49 H49B 0.9900
C49 C48 1.531(13)
C49 C3 1.531(12)
C48 H48A 0.9900
C48 H48B 0.9900
C48 C57 1.511(9)
C54 H54A 0.9900
C54 H54B 0.9900
C54 C56 1.526(8)
C56 H56A 0.9900
C56 H56B 0.9900
C57 H57A 0.9900
C57 H57B 0.9900
C1 H1 1.0000
C1 C2 1.524(7)
C2 H2 1.0000
C3 H3 1.0000
C3 C7 1.531(8)
C7 H7 1.0000

loop_
_geom_torsion_atom_site_label_1
_geom_torsion_atom_site_label_2
_geom_torsion_atom_site_label_3
_geom_torsion_atom_site_label_4
_geom_torsion
Eu1 Cu1 O2 C11 -169.2(11)
Eu1 Cu1 O1 C17 180.0(10)
Eu1 O3 C6 C0AA -167.4(8)
Eu1 O3 C6 C17 11.3(13)
Eu1 O2 C11 C12 12.1(15)
Eu1 O2 C11 C26 -169.1(9)
Eu1 O4 C12 C11 -10.6(13)
Eu1 O4 C12 C23 170.4(8)
Eu1 O1 C17 C6 -9.5(14)
Eu1 O1 C17 C13 171.6(9)
Eu2 Cu2 N6 C22 -23.2(11)
Eu2 Cu2 N6 C3 156.6(3)
Eu2 Cu2 O15 C10 165.4(10)
Eu2 O17 C2AA C10 10.1(12)
Eu2 O17 C2AA C14 -170.1(9)
Eu2 O14 C8 C5 6.5(15)
Eu2 O14 C8 C19 -171.0(8)
Eu2 O16 C5 C8 -12.7(12)
Eu2 O16 C5 C30 169.6(9)
Eu2 O15 C10 C2AA -14.6(15)
Eu2 O15 C10 C21 164.6(8)
Cu1 N1 C1AA C13 0.1(16)
Cu1 N1 C2 C52 160.3(6)
Cu1 N1 C2 C1 34.1(7)
Cu1 N2 C16 C26 1.5(15)
Cu1 N2 C1 C53 157.2(6)
Cu1 N2 C1 C2 32.9(6)
Cu1 O2 C11 C12 179.0(8)
Cu1 O2 C11 C26 -2.3(16)
Cu1 O1 C17 C6 170.6(8)
Cu1 O1 C17 C13 -8.4(16)
Cu2 N7 C4 C19 3.4(16)
Cu2 N7 C7 C45 161.5(7)
Cu2 N7 C7 C3 35.8(7)
Cu2 N6 C22 C21 6.2(16)
Cu2 N6 C3 C49 159.5(7)
Cu2 N6 C3 C7 34.7(6)
Cu2 O14 C8 C5 -173.6(8)
Cu2 O14 C8 C19 9.0(16)
Cu2 O15 C10 C2AA -176.7(8)
Cu2 O15 C10 C21 2.5(16)
N7 Cu2 N6 C22 167.7(9)
N7 Cu2 N6 C3 -12.5(6)
N7 C4 C19 C8 0.7(19)
N7 C4 C19 C32 176.4(11)
N1 Cu1 O1 Eu1 -169.0(4)
N1 Cu1 O1 C17 11.0(9)
N1 C1AA C13 C17 6.2(18)
N1 C1AA C13 C27 -177.9(10)
N6 Cu2 O15 Eu2 -162.9(3)
N6 Cu2 O15 C10 2.5(9)
N6 C3 C7 N7 -45.1(7)
N6 C3 C7 C45 -175.0(7)
N2 Cu1 O2 Eu1 173.7(4)
N2 Cu1 O2 C11 4.5(9)
N2 C16 C26 C11 2.5(18)
N2 C16 C26 C29 -179.5(10)
N2 C1 C2 N1 -43.0(7)
N2 C1 C2 C52 -171.8(6)
O3 C6 C17 O1 -2.4(15)
O3 C6 C17 C13 176.6(11)
O2 Cu1 O1 Eu1 8.0(4)
O2 Cu1 O1 C17 -172.1(9)
O2 C11 C12 O4 0.3(15)
O2 C11 C12 C23 179.4(10)
O2 C11 C26 C16 -2.1(19)
O2 C11 C26 C29 179.9(11)
O4 C12 C23 C28 178.8(11)
O1 Cu1 O2 Eu1 -7.8(4)
O1 Cu1 O2 C11 -177.1(9)
O8 N4 O7 Eu1 10.2(9)
O7 N4 O8 Eu1 -10.3(10)
O5 N3 O6 Eu1 3.3(10)
O9 N5 O10 Eu1 -3.4(9)
O10 N5 O9 Eu1 3.4(9)
O6 N3 O5 Eu1 -3.3(10)
O12 N4 O8 Eu1 168.8(9)
O12 N4 O7 Eu1 -168.9(10)
O11 N3 O5 Eu1 172.7(10)
O11 N3 O6 Eu1 -172.6(11)
O17 C2AA C10 O15 1.6(14)
O17 C2AA C10 C21 -177.6(10)
O17 C2AA C14 C20 179.7(11)
O21 N9 O20 Eu2 -4.9(10)
O19 N8 O18 Eu2 -6.0(10)
O14 Cu2 O15 Eu2 10.1(4)
O14 Cu2 O15 C10 175.5(9)
O14 C8 C19 C4 -7.2(19)
O14 C8 C19 C32 176.9(10)
O16 C5 C8 O14 4.9(15)
O16 C5 C8 C19 -177.5(10)
O16 C5 C30 C31 178.5(11)
O15 Cu2 N6 C22 -6.8(9)
O15 Cu2 N6 C3 173.0(5)
O15 C10 C21 C15 177.3(10)
O15 C10 C21 C22 -5.0(17)
O20 N9 O21 Eu2 5.0(10)
O25 N9 O21 Eu2 -174.0(9)
O25 N9 O20 Eu2 174.1(10)
O18 N8 O19 Eu2 6.1(10)
O22 N10 O23 Eu2 13.4(8)
O23 N10 O22 Eu2 -13.5(8)
O24 N8 O19 Eu2 -179.1(10)
O24 N8 O18 Eu2 179.0(9)
C0AA C6 C17 O1 176.4(10)
C0AA C6 C17 C13 -4.6(17)
C0AA C25 C27 C13 0.5(18)
C1AA N1 C2 C52 -24.4(12)
C1AA N1 C2 C1 -150.6(9)
C1AA C13 C17 O1 -1.6(18)
C1AA C13 C17 C6 179.5(11)
C1AA C13 C27 C25 -177.7(11)
C2AA C10 C21 C15 -3.5(16)
C2AA C10 C21 C22 174.3(11)
C2AA C14 C20 C15 -0.6(17)
C4 N7 C7 C45 -23.8(12)
C4 N7 C7 C3 -149.4(9)
C4 C19 C32 C31 -176.5(11)
C5 C8 C19 C4 175.3(11)
C5 C8 C19 C32 -0.5(16)
C5 C30 C31 C32 -2.1(17)
C6 C0AA C25 C27 -1.5(18)
C3AA O4 C12 C11 177.9(11)
C3AA O4 C12 C23 -1.2(16)
C8 C5 C30 C31 1.1(17)
C8 C19 C32 C31 -0.5(18)
C9 O17 C2AA C10 177.9(10)
C9 O17 C2AA C14 -2.2(15)
C10 C2AA C14 C20 -0.4(17)
C10 C21 C22 N6 0.3(18)
C11 C12 C23 C28 -0.2(17)
C11 C26 C29 C28 1.9(18)
C12 C11 C26 C16 176.6(12)
C12 C11 C26 C29 -1.4(17)
C12 C23 C28 C29 0.7(17)
C14 C2AA C10 O15 -178.2(10)
C14 C2AA C10 C21 2.5(17)
C15 C21 C22 N6 178.1(10)
C16 N2 C1 C53 -27.2(12)
C16 N2 C1 C2 -151.5(8)
C16 C26 C29 C28 -176.3(11)
C17 C13 C27 C25 -1.6(17)
C18 O3 C6 C0AA -1.1(16)
C18 O3 C6 C17 177.6(11)
C19 C32 C31 C30 1.8(18)
C20 C15 C21 C10 2.6(17)
C20 C15 C21 C22 -175.2(11)
C21 C15 C20 C14 -0.5(18)
C22 N6 C3 C49 -20.6(12)
C22 N6 C3 C7 -145.4(9)
C24 O16 C5 C8 172.9(10)
C24 O16 C5 C30 -4.7(16)
C25 C0AA C6 O3 -177.8(11)
C25 C0AA C6 C17 3.5(17)
C26 C11 C12 O4 -178.5(11)
C26 C11 C12 C23 0.5(18)
C26 C29 C28 C23 -1.6(18)
C27 C13 C17 O1 -177.5(10)
C27 C13 C17 C6 3.6(17)
O26 N10 O22 Eu2 171.1(10)
O26 N10 O23 Eu2 -171.0(9)
O27 N5 O9 Eu1 -169.0(10)
O27 N5 O10 Eu1 168.7(10)
C30 C5 C8 O14 -177.4(10)
C30 C5 C8 C19 0.2(17)
C53 C54 C56 C52 -52.8(9)
C53 C1 C2 N1 -171.2(7)
C53 C1 C2 C52 60.0(8)
C49 C48 C57 C45 -55.9(9)
C49 C3 C7 N7 -172.4(7)
C49 C3 C7 C45 57.6(8)
C48 C49 C3 N6 -178.6(7)
C48 C49 C3 C7 -56.2(9)
C54 C53 C1 N2 179.3(7)
C54 C53 C1 C2 -57.7(9)
C56 C52 C2 N1 178.8(7)
C56 C52 C2 C1 -56.7(8)
C57 C45 C7 N7 179.9(7)
C57 C45 C7 C3 -56.2(9)
C1 N2 C16 C26 -173.4(9)
C1 C53 C54 C56 54.1(10)
C2 N1 C1AA C13 -174.6(9)
C2 C52 C56 C54 53.5(9)
C3 N6 C22 C21 -173.6(9)
C3 C49 C48 C57 55.9(10)
C7 N7 C4 C19 -170.6(10)
C7 C45 C57 C48 55.2(9)
